data_4515630
loop_
_publ_author_name
'Brandenberg, Oliver F.'
'Prier, Christopher K.'
'Chen, Kai'
'Knight, Anders M.'
'Wu, Zachary'
'Arnold, Frances H.'

_publ_section_title
;
 Stereoselective Enzymatic Synthesis of Heteroatom-Substituted
 Cyclopropanes
;
_journal_issue 4
_journal_name_full 'ACS Catalysis'
_journal_page_first 2629
_journal_paper_doi 10.1021/acscatal.7b04423
_journal_volume 8
_journal_year 2018
_chemical_absolute_configuration ad
_chemical_formula_sum 'C14 H13 N O4'
_chemical_formula_weight 259.25
_space_group_crystal_system orthorhombic
_space_group_IT_number 19
_space_group_name_Hall 'P 2ac 2ab'
_space_group_name_H-M_alt 'P 21 21 21'
_atom_sites_solution_hydrogens geom
_atom_sites_solution_primary direct
_atom_sites_solution_secondary difmap
_audit_creation_method SHELXL-2016/6
_cell_angle_alpha 90
_cell_angle_beta 90
_cell_angle_gamma 90
_cell_formula_units_Z 4
_cell_length_a 6.6275(5)
_cell_length_b 8.0167(7)
_cell_length_c 22.6419(19)
_cell_measurement_reflns_used 9905
_cell_measurement_temperature 100(2)
_cell_measurement_theta_max 74.47
_cell_measurement_theta_min 3.90
_cell_volume 1202.98(17)
_computing_cell_refinement 'SAINT v8.38A (Bruker-AXS, 2013)'
_computing_data_collection 'APEX3 v2017.3-0 (Bruker-AXS, 2017)'
_computing_data_reduction 'SAINT v8.38A (Bruker-AXS, 2013)'
_computing_molecular_graphics 'Bruker SHELXTL'
_computing_publication_material 'Bruker SHELXTL'
_computing_structure_refinement 'SHELXL-2016/6 (Sheldrick, 2016)'
_computing_structure_solution 'SHELXS-2013/1 (Sheldrick, 2013)'
_diffrn_ambient_temperature 100(2)
_diffrn_detector_area_resol_mean 10.24
_diffrn_measured_fraction_theta_full 0.998
_diffrn_measured_fraction_theta_max 0.999
_diffrn_measurement_device_type 'Bruker D8 VENTURE Kappa Duo PHOTON 100 CMOS'
_diffrn_measurement_method '\f and \w scans'
_diffrn_radiation_type CuK\a
_diffrn_radiation_wavelength 1.54178
_diffrn_reflns_av_R_equivalents 0.0319
_diffrn_reflns_av_unetI/netI 0.0207
_diffrn_reflns_Laue_measured_fraction_full 0.998
_diffrn_reflns_Laue_measured_fraction_max 0.999
_diffrn_reflns_limit_h_max 8
_diffrn_reflns_limit_h_min -8
_diffrn_reflns_limit_k_max 10
_diffrn_reflns_limit_k_min -10
_diffrn_reflns_limit_l_max 25
_diffrn_reflns_limit_l_min -28
_diffrn_reflns_number 13445
_diffrn_reflns_point_group_measured_fraction_full 0.999
_diffrn_reflns_point_group_measured_fraction_max 0.997
_diffrn_reflns_theta_full 67.679
_diffrn_reflns_theta_max 74.466
_diffrn_reflns_theta_min 3.905
_diffrn_source 'I\mS HB micro-focus sealed tube'
_exptl_absorpt_coefficient_mu 0.883
_exptl_absorpt_correction_T_max 0.7538
_exptl_absorpt_correction_T_min 0.6780
_exptl_absorpt_correction_type multi-scan
_exptl_absorpt_process_details 'SADABS-2016/2 (Sheldrick, 2014)'
_exptl_crystal_colour colourless
_exptl_crystal_density_diffrn 1.431
_exptl_crystal_density_method 'not measured'
_exptl_crystal_description Block
_exptl_crystal_F_000 544
_exptl_crystal_size_max 0.350
_exptl_crystal_size_mid 0.300
_exptl_crystal_size_min 0.250
_refine_diff_density_max 0.218
_refine_diff_density_min -0.329
_refine_diff_density_rms 0.067
_refine_ls_abs_structure_details
; 
 Flack x determined using 977 quotients [(I+)-(I-)]/[(I+)+(I-)] 
 (Parsons, Flack and Wagner, Acta Cryst. B69 (2013) 249-259). 
;
_refine_ls_abs_structure_Flack 0.07(5)
_refine_ls_extinction_method none
_refine_ls_goodness_of_fit_ref 1.154
_refine_ls_hydrogen_treatment constr
_refine_ls_matrix_type full
_refine_ls_number_parameters 173
_refine_ls_number_reflns 2442
_refine_ls_number_restraints 0
_refine_ls_restrained_S_all 1.154
_refine_ls_R_factor_all 0.0336
_refine_ls_R_factor_gt 0.0334
_refine_ls_shift/su_max 0.000
_refine_ls_shift/su_mean 0.000
_refine_ls_structure_factor_coef Fsqd
_refine_ls_weighting_details 'w=1/[\s^2^(Fo^2^)+(0.0510P)^2^+0.2666P] where P=(Fo^2^+2Fc^2^)/3'
_refine_ls_weighting_scheme calc
_refine_ls_wR_factor_gt 0.0889
_refine_ls_wR_factor_ref 0.0892
_reflns_Friedel_coverage 0.688
_reflns_Friedel_fraction_full 1.000
_reflns_Friedel_fraction_max 0.995
_reflns_number_gt 2421
_reflns_number_total 2442
_reflns_threshold_expression 'I > 2\s(I)'
_cod_data_source_file cs7b04423_si_001.cif
_cod_data_source_block P17298
_cod_database_code 4515630
_shelx_shelxl_version_number 2016/6
_shelx_space_group_comment
; 
The symmetry employed for this shelxl refinement is uniquely defined 
by the following loop, which should always be used as a source of 
symmetry information in preference to the above space-group names. 
They are only intended as comments. 
;
_shelx_estimated_absorpt_t_min 0.747
_shelx_estimated_absorpt_t_max 0.809

loop_
_space_group_symop_operation_xyz
'x, y, z'
'-x+1/2, -y, z+1/2'
'-x, y+1/2, -z+1/2'
'x+1/2, -y+1/2, -z'

loop_
_atom_site_label
_atom_site_type_symbol
_atom_site_fract_x
_atom_site_fract_y
_atom_site_fract_z
_atom_site_U_iso_or_equiv
_atom_site_adp_type
_atom_site_occupancy
_atom_site_site_symmetry_order
_atom_site_calc_flag
_atom_site_refinement_flags_posn
_atom_site_refinement_flags_adp
N1 N 0.2469(3) 0.51765(18) 0.55182(6) 0.0139(3) Uani 1 1 d . .
C1 C 0.2476(3) 0.4504(2) 0.49485(7) 0.0140(3) Uani 1 1 d . .
O1 O 0.2457(2) 0.30327(15) 0.48284(6) 0.0201(3) Uani 1 1 d . .
C2 C 0.2519(3) 0.5958(2) 0.45402(7) 0.0134(3) Uani 1 1 d . .
C3 C 0.2518(3) 0.6002(2) 0.39295(8) 0.0165(4) Uani 1 1 d . .
H3 H 0.249156 0.500889 0.370082 0.020 Uiso 1 1 calc R U
C4 C 0.2559(3) 0.7582(2) 0.36636(8) 0.0187(4) Uani 1 1 d . .
H4 H 0.255960 0.766308 0.324500 0.022 Uiso 1 1 calc R U
C5 C 0.2597(3) 0.9032(2) 0.39997(8) 0.0182(4) Uani 1 1 d . .
H5 H 0.262643 1.008253 0.380599 0.022 Uiso 1 1 calc R U
C6 C 0.2595(3) 0.8978(2) 0.46170(8) 0.0158(3) Uani 1 1 d . .
H6 H 0.261831 0.996604 0.484829 0.019 Uiso 1 1 calc R U
C7 C 0.2556(2) 0.7411(2) 0.48739(7) 0.0130(3) Uani 1 1 d . .
C8 C 0.2528(3) 0.6935(2) 0.55085(7) 0.0144(3) Uani 1 1 d . .
O2 O 0.2534(2) 0.78144(16) 0.59421(5) 0.0200(3) Uani 1 1 d . .
C9 C 0.2302(3) 0.4310(2) 0.60726(8) 0.0162(4) Uani 1 1 d . .
H9 H 0.192596 0.505009 0.641085 0.019 Uiso 1 1 calc R U
C10 C 0.3768(3) 0.2928(2) 0.62391(8) 0.0165(4) Uani 1 1 d . .
H10 H 0.475600 0.254841 0.593371 0.020 Uiso 1 1 calc R U
C11 C 0.1537(3) 0.2580(3) 0.61312(8) 0.0213(4) Uani 1 1 d . .
H11A H 0.116547 0.197994 0.576481 0.026 Uiso 1 1 calc R U
H11B H 0.068541 0.231728 0.647810 0.026 Uiso 1 1 calc R U
C12 C 0.4447(3) 0.2982(2) 0.68634(8) 0.0167(4) Uani 1 1 d . .
O3 O 0.6357(2) 0.24565(17) 0.69186(5) 0.0192(3) Uani 1 1 d . .
O4 O 0.3402(2) 0.34475(18) 0.72684(6) 0.0230(3) Uani 1 1 d . .
C13 C 0.7199(3) 0.2495(3) 0.75139(8) 0.0204(4) Uani 1 1 d . .
H13A H 0.824663 0.162158 0.755219 0.025 Uiso 1 1 calc R U
H13B H 0.612132 0.225538 0.780467 0.025 Uiso 1 1 calc R U
C14 C 0.8108(4) 0.4171(3) 0.76421(9) 0.0275(5) Uani 1 1 d . .
H14A H 0.921486 0.438412 0.736538 0.041 Uiso 1 1 calc R U
H14B H 0.862681 0.418593 0.804730 0.041 Uiso 1 1 calc R U
H14C H 0.707451 0.503605 0.759729 0.041 Uiso 1 1 calc R U

loop_
_atom_site_aniso_label
_atom_site_aniso_U_11
_atom_site_aniso_U_22
_atom_site_aniso_U_33
_atom_site_aniso_U_23
_atom_site_aniso_U_13
_atom_site_aniso_U_12
N1 0.0161(6) 0.0139(7) 0.0118(7) 0.0014(5) -0.0013(6) -0.0002(7)
C1 0.0124(7) 0.0142(8) 0.0155(8) 0.0007(6) -0.0008(7) -0.0008(8)
O1 0.0266(6) 0.0120(6) 0.0218(6) -0.0003(5) 0.0004(6) 0.0002(6)
C2 0.0114(7) 0.0141(8) 0.0145(8) 0.0011(6) -0.0004(7) 0.0002(8)
C3 0.0162(8) 0.0179(9) 0.0154(8) -0.0016(6) -0.0008(7) -0.0007(9)
C4 0.0163(7) 0.0251(9) 0.0148(8) 0.0051(7) -0.0011(7) 0.0000(9)
C5 0.0146(8) 0.0175(8) 0.0226(9) 0.0075(7) -0.0008(7) 0.0008(9)
C6 0.0122(7) 0.0138(8) 0.0216(8) 0.0011(6) -0.0010(8) 0.0005(8)
C7 0.0099(6) 0.0137(8) 0.0155(8) -0.0006(7) -0.0010(7) -0.0002(9)
C8 0.0125(7) 0.0148(8) 0.0160(8) -0.0010(6) -0.0005(7) -0.0019(8)
O2 0.0243(6) 0.0200(6) 0.0158(6) -0.0045(5) 0.0008(5) -0.0008(6)
C9 0.0174(8) 0.0175(8) 0.0138(8) 0.0021(6) 0.0013(7) 0.0015(8)
C10 0.0192(8) 0.0146(8) 0.0156(8) 0.0011(6) -0.0007(7) 0.0000(7)
C11 0.0217(9) 0.0229(9) 0.0192(8) 0.0075(8) -0.0034(7) -0.0069(9)
C12 0.0230(9) 0.0119(8) 0.0153(8) 0.0041(7) -0.0001(7) -0.0022(7)
O3 0.0228(6) 0.0193(6) 0.0155(6) 0.0010(5) -0.0015(5) 0.0024(6)
O4 0.0257(7) 0.0254(7) 0.0179(6) 0.0036(5) 0.0015(6) 0.0040(6)
C13 0.0252(9) 0.0185(8) 0.0176(8) 0.0041(7) -0.0037(7) 0.0028(8)
C14 0.0335(11) 0.0256(10) 0.0235(9) 0.0029(8) -0.0068(8) -0.0042(8)

loop_
_atom_type_symbol
_atom_type_description
_atom_type_scat_dispersion_real
_atom_type_scat_dispersion_imag
_atom_type_scat_source
C C 0.0181 0.0091 'International Tables Vol C Tables 4.2.6.8 and 6.1.1.4'
H H 0.0000 0.0000 'International Tables Vol C Tables 4.2.6.8 and 6.1.1.4'
N N 0.0311 0.0180 'International Tables Vol C Tables 4.2.6.8 and 6.1.1.4'
O O 0.0492 0.0322 'International Tables Vol C Tables 4.2.6.8 and 6.1.1.4'

loop_
_geom_angle_atom_site_label_1
_geom_angle_atom_site_label_2
_geom_angle_atom_site_label_3
_geom_angle
C1 N1 C8 111.77(13)
C1 N1 C9 128.27(15)
C8 N1 C9 119.86(14)
O1 C1 N1 125.63(16)
O1 C1 C2 128.62(15)
N1 C1 C2 105.75(14)
C3 C2 C7 121.52(15)
C3 C2 C1 129.86(15)
C7 C2 C1 108.62(14)
C2 C3 C4 116.86(15)
C2 C3 H3 121.6
C4 C3 H3 121.6
C5 C4 C3 121.37(16)
C5 C4 H4 119.3
C3 C4 H4 119.3
C4 C5 C6 121.44(16)
C4 C5 H5 119.3
C6 C5 H5 119.3
C7 C6 C5 116.64(16)
C7 C6 H6 121.7
C5 C6 H6 121.7
C6 C7 C2 122.17(15)
C6 C7 C8 129.75(16)
C2 C7 C8 108.07(14)
O2 C8 N1 124.79(16)
O2 C8 C7 129.42(16)
N1 C8 C7 105.79(14)
N1 C9 C11 123.76(16)
N1 C9 C10 121.23(16)
C11 C9 C10 60.95(12)
N1 C9 H9 113.7
C11 C9 H9 113.7
C10 C9 H9 113.7
C12 C10 C9 114.11(16)
C12 C10 C11 116.90(16)
C9 C10 C11 58.28(13)
C12 C10 H10 118.0
C9 C10 H10 118.0
C11 C10 H10 118.0
C9 C11 C10 60.77(13)
C9 C11 H11A 117.7
C10 C11 H11A 117.7
C9 C11 H11B 117.7
C10 C11 H11B 117.7
H11A C11 H11B 114.8
O4 C12 O3 124.59(17)
O4 C12 C10 123.92(18)
O3 C12 C10 111.49(15)
C12 O3 C13 116.17(14)
O3 C13 C14 110.56(15)
O3 C13 H13A 109.5
C14 C13 H13A 109.5
O3 C13 H13B 109.5
C14 C13 H13B 109.5
H13A C13 H13B 108.1
C13 C14 H14A 109.5
C13 C14 H14B 109.5
H14A C14 H14B 109.5
C13 C14 H14C 109.5
H14A C14 H14C 109.5
H14B C14 H14C 109.5

loop_
_geom_bond_atom_site_label_1
_geom_bond_atom_site_label_2
_geom_bond_distance
N1 C1 1.398(2)
N1 C8 1.410(2)
N1 C9 1.439(2)
C1 O1 1.211(2)
C1 C2 1.488(2)
C2 C3 1.383(2)
C2 C7 1.389(2)
C3 C4 1.403(2)
C3 H3 0.9500
C4 C5 1.389(3)
C4 H4 0.9500
C5 C6 1.398(3)
C5 H5 0.9500
C6 C7 1.384(2)
C6 H6 0.9500
C7 C8 1.487(2)
C8 O2 1.209(2)
C9 C11 1.483(3)
C9 C10 1.521(3)
C9 H9 1.0000
C10 C12 1.484(2)
C10 C11 1.524(3)
C10 H10 1.0000
C11 H11A 0.9900
C11 H11B 0.9900
C12 O4 1.208(2)
C12 O3 1.340(2)
O3 C13 1.459(2)
C13 C14 1.501(3)
C13 H13A 0.9900
C13 H13B 0.9900
C14 H14A 0.9800
C14 H14B 0.9800
C14 H14C 0.9800

loop_
_geom_torsion_atom_site_label_1
_geom_torsion_atom_site_label_2
_geom_torsion_atom_site_label_3
_geom_torsion_atom_site_label_4
_geom_torsion
C8 N1 C1 O1 179.1(2)
C9 N1 C1 O1 -4.6(3)
C8 N1 C1 C2 -0.7(2)
C9 N1 C1 C2 175.60(18)
O1 C1 C2 C3 1.1(4)
N1 C1 C2 C3 -179.2(2)
O1 C1 C2 C7 -179.2(2)
N1 C1 C2 C7 0.6(2)
C7 C2 C3 C4 0.1(3)
C1 C2 C3 C4 179.79(18)
C2 C3 C4 C5 0.0(3)
C3 C4 C5 C6 -0.1(3)
C4 C5 C6 C7 0.1(3)
C5 C6 C7 C2 -0.1(3)
C5 C6 C7 C8 -179.49(18)
C3 C2 C7 C6 0.0(3)
C1 C2 C7 C6 -179.80(18)
C3 C2 C7 C8 179.50(18)
C1 C2 C7 C8 -0.3(2)
C1 N1 C8 O2 179.99(18)
C9 N1 C8 O2 3.3(3)
C1 N1 C8 C7 0.5(2)
C9 N1 C8 C7 -176.11(15)
C6 C7 C8 O2 -0.1(3)
C2 C7 C8 O2 -179.57(19)
C6 C7 C8 N1 179.34(19)
C2 C7 C8 N1 -0.1(2)
C1 N1 C9 C11 -17.9(3)
C8 N1 C9 C11 158.15(19)
C1 N1 C9 C10 56.0(3)
C8 N1 C9 C10 -128.0(2)
N1 C9 C10 C12 138.18(17)
C11 C9 C10 C12 -107.82(18)
N1 C9 C10 C11 -114.0(2)
N1 C9 C11 C10 110.0(2)
C12 C10 C11 C9 103.00(18)
C9 C10 C12 O4 33.6(3)
C11 C10 C12 O4 -31.6(3)
C9 C10 C12 O3 -146.22(16)
C11 C10 C12 O3 148.55(16)
O4 C12 O3 C13 -1.2(3)
C10 C12 O3 C13 178.60(15)
C12 O3 C13 C14 -87.3(2)
